data_1508557
loop_
_publ_author_name
'Zang, Le Yun'
'Wei, Wei'
'Guo, Ye'
'Wang, Ting'
'Jiao, Rui Hua'
'Ng, Seik Weng'
'Tan, Ren Xiang'
'Ge, Hui Ming'

_publ_section_title
;
 Sesquiterpenoids from the mangrove-derived endophytic fungus Diaporthe
 sp.
;
_journal_issue 10
_journal_name_full 'Journal of natural products'
_journal_page_first 1744
_journal_page_last 1749
_journal_paper_doi 10.1021/np3004112
_journal_volume 75
_journal_year 2012
_chemical_absolute_configuration ad
_chemical_formula_moiety 'C15 H26 O3, H2 O'
_chemical_formula_sum 'C15 H28 O4'
_chemical_formula_weight 272.37
_chemical_name_systematic
; 
 ? 
;
_space_group_IT_number 19
_symmetry_cell_setting orthorhombic
_symmetry_space_group_name_Hall 'P 2ac 2ab'
_symmetry_space_group_name_H-M 'P 21 21 21'
_atom_sites_solution_hydrogens geom
_atom_sites_solution_primary direct
_atom_sites_solution_secondary difmap
_audit_creation_method SHELXL-97
_cell_angle_alpha 90.00
_cell_angle_beta 90.00
_cell_angle_gamma 90.00
_cell_formula_units_Z 4
_cell_length_a 7.9289(2)
_cell_length_b 9.7894(2)
_cell_length_c 19.0738(4)
_cell_measurement_reflns_used 2391
_cell_measurement_temperature 100(2)
_cell_measurement_theta_max 74.06
_cell_measurement_theta_min 4.51
_cell_volume 1480.49(6)
_computing_cell_refinement 'CrysAlis PRO (Agilent, 2010)'
_computing_data_collection 'CrysAlis PRO (Agilent, 2010)'
_computing_data_reduction 'CrysAlis PRO (Agilent, 2010)'
_computing_molecular_graphics 'X-Seed (Barbour, 2001)'
_computing_publication_material 'publCIF (Westrip, 2010)'
_computing_structure_refinement 'SHELXL-97 (Sheldrick, 2008)'
_computing_structure_solution 'SHELXS-97 (Sheldrick, 2008)'
_diffrn_ambient_temperature 100(2)
_diffrn_detector_area_resol_mean 10.4041
_diffrn_measured_fraction_theta_full 0.970
_diffrn_measured_fraction_theta_max 0.970
_diffrn_measurement_device_type 'Agilent Technologies SuperNova Dual diffractometer with Atlas detector'
_diffrn_measurement_method '\w scan'
_diffrn_radiation_monochromator Mirror
_diffrn_radiation_source 'SuperNova (Cu) X-ray Source'
_diffrn_radiation_type CuK\a
_diffrn_radiation_wavelength 1.54184
_diffrn_reflns_av_R_equivalents 0.0230
_diffrn_reflns_av_sigmaI/netI 0.0384
_diffrn_reflns_limit_h_max 9
_diffrn_reflns_limit_h_min -9
_diffrn_reflns_limit_k_max 8
_diffrn_reflns_limit_k_min -11
_diffrn_reflns_limit_l_max 23
_diffrn_reflns_limit_l_min -14
_diffrn_reflns_number 4271
_diffrn_reflns_theta_full 74.23
_diffrn_reflns_theta_max 74.23
_diffrn_reflns_theta_min 5.08
_diffrn_standards_decay_% 0
_diffrn_standards_interval_count 0
_diffrn_standards_interval_time 0
_diffrn_standards_number 0
_exptl_absorpt_coefficient_mu 0.698
_exptl_absorpt_correction_T_max 0.9659
_exptl_absorpt_correction_T_min 0.8730
_exptl_absorpt_correction_type multi-scan
_exptl_absorpt_process_details 'CrysAlis PRO (Agilent, 2010)'
_exptl_crystal_colour colorless
_exptl_crystal_density_diffrn 1.222
_exptl_crystal_density_method 'not measured'
_exptl_crystal_description prism
_exptl_crystal_F_000 600
_exptl_crystal_size_max 0.20
_exptl_crystal_size_mid 0.15
_exptl_crystal_size_min 0.05
_refine_diff_density_max 0.338
_refine_diff_density_min -0.269
_refine_diff_density_rms 0.050
_refine_ls_abs_structure_details 'Flack (Flack, 1983) from 1853 Friedel pairs'
_refine_ls_abs_structure_Flack 0.1(2)
_refine_ls_extinction_method none
_refine_ls_goodness_of_fit_ref 1.039
_refine_ls_hydrogen_treatment mixed
_refine_ls_matrix_type full
_refine_ls_number_parameters 188
_refine_ls_number_reflns 2851
_refine_ls_number_restraints 4
_refine_ls_restrained_S_all 1.038
_refine_ls_R_factor_all 0.0459
_refine_ls_R_factor_gt 0.0419
_refine_ls_shift/su_max 0.001
_refine_ls_shift/su_mean 0.001
_refine_ls_structure_factor_coef Fsqd
_refine_ls_weighting_details 'calc w=1/[\s^2^(Fo^2^)+(0.0686P)^2^+0.3179P] where P=(Fo^2^+2Fc^2^)/3'
_refine_ls_weighting_scheme calc
_refine_ls_wR_factor_gt 0.1106
_refine_ls_wR_factor_ref 0.1158
_reflns_number_gt 2651
_reflns_number_total 2851
_reflns_threshold_expression I>2\s(I)
_cod_data_source_file np3004112_si_005.cif
_cod_data_source_block a
_cod_database_code 1508557

loop_
_symmetry_equiv_pos_as_xyz
'x, y, z'
'-x+1/2, -y, z+1/2'
'-x, y+1/2, -z+1/2'
'x+1/2, -y+1/2, -z'

loop_
_atom_site_label
_atom_site_type_symbol
_atom_site_fract_x
_atom_site_fract_y
_atom_site_fract_z
_atom_site_U_iso_or_equiv
_atom_site_adp_type
_atom_site_occupancy
_atom_site_symmetry_multiplicity
_atom_site_calc_flag
_atom_site_refinement_flags
O1 O 1.14765(18) 0.05675(18) 0.25061(7) 0.0257(4) Uani 1 1 d .
O2 O 1.05666(18) -0.10094(15) 0.49709(7) 0.0208(3) Uani 1 1 d D
O3 O 0.57391(18) -0.12097(15) 0.53221(7) 0.0187(3) Uani 1 1 d D
O1W O 1.22308(19) 0.0703(2) 0.10438(7) 0.0268(4) Uani 1 1 d D
C1 C 1.0299(2) -0.0141(2) 0.27039(10) 0.0178(4) Uani 1 1 d .
C2 C 0.9050(2) -0.0773(2) 0.22111(10) 0.0187(4) Uani 1 1 d .
H2A H 0.9154 -0.1780 0.2236 0.022 Uiso 1 1 calc R
H2B H 0.9323 -0.0490 0.1726 0.022 Uiso 1 1 calc R
C3 C 0.7209(2) -0.03658(19) 0.23771(9) 0.0150(4) Uani 1 1 d .
C4 C 0.6890(2) -0.06208(19) 0.31742(9) 0.0130(4) Uani 1 1 d .
H4 H 0.7011 -0.1630 0.3236 0.016 Uiso 1 1 calc R
C5 C 0.8189(2) 0.00152(19) 0.36910(9) 0.0137(4) Uani 1 1 d .
C6 C 0.9987(2) -0.0437(2) 0.34714(10) 0.0192(4) Uani 1 1 d .
H6A H 1.0831 0.0055 0.3759 0.023 Uiso 1 1 calc R
H6B H 1.0121 -0.1428 0.3559 0.023 Uiso 1 1 calc R
C7 C 0.8179(3) 0.1596(2) 0.36848(10) 0.0209(4) Uani 1 1 d .
H7A H 0.7064 0.1927 0.3827 0.031 Uiso 1 1 calc R
H7B H 0.8435 0.1923 0.3211 0.031 Uiso 1 1 calc R
H7C H 0.9032 0.1938 0.4012 0.031 Uiso 1 1 calc R
C8 C 0.6090(3) -0.1326(2) 0.19417(10) 0.0225(4) Uani 1 1 d .
H8A H 0.6262 -0.1143 0.1442 0.034 Uiso 1 1 calc R
H8B H 0.4904 -0.1172 0.2062 0.034 Uiso 1 1 calc R
H8C H 0.6391 -0.2277 0.2044 0.034 Uiso 1 1 calc R
C9 C 0.6877(3) 0.1094(2) 0.21217(10) 0.0210(4) Uani 1 1 d .
H9A H 0.7566 0.1735 0.2393 0.032 Uiso 1 1 calc R
H9B H 0.5681 0.1315 0.2185 0.032 Uiso 1 1 calc R
H9C H 0.7171 0.1166 0.1624 0.032 Uiso 1 1 calc R
C10 C 0.5085(2) -0.0301(2) 0.34073(10) 0.0175(4) Uani 1 1 d .
H10A H 0.4277 -0.0687 0.3065 0.021 Uiso 1 1 calc R
H10B H 0.4919 0.0701 0.3422 0.021 Uiso 1 1 calc R
C11 C 0.4745(2) -0.0907(2) 0.41350(10) 0.0186(4) Uani 1 1 d .
H11A H 0.3581 -0.0673 0.4279 0.022 Uiso 1 1 calc R
H11B H 0.4825 -0.1915 0.4107 0.022 Uiso 1 1 calc R
C12 C 0.5971(2) -0.0394(2) 0.46916(10) 0.0169(4) Uani 1 1 d .
C13 C 0.7825(2) -0.05936(19) 0.44370(9) 0.0139(4) Uani 1 1 d .
H13 H 0.7964 -0.1603 0.4382 0.017 Uiso 1 1 calc R
C14 C 0.5537(3) 0.1056(2) 0.49285(11) 0.0241(5) Uani 1 1 d .
H14A H 0.4344 0.1099 0.5062 0.036 Uiso 1 1 calc R
H14B H 0.5750 0.1696 0.4543 0.036 Uiso 1 1 calc R
H14C H 0.6238 0.1303 0.5332 0.036 Uiso 1 1 calc R
C15 C 0.9077(2) -0.0188(2) 0.50096(10) 0.0177(4) Uani 1 1 d .
H15A H 0.9383 0.0787 0.4955 0.021 Uiso 1 1 calc R
H15B H 0.8544 -0.0304 0.5475 0.021 Uiso 1 1 calc R
H2 H 1.118(3) -0.086(4) 0.5320(11) 0.048(9) Uiso 1 1 d D
H3 H 0.567(3) -0.2046(12) 0.5230(13) 0.027(7) Uiso 1 1 d D
H11 H 1.211(4) 0.062(3) 0.1477(6) 0.039(8) Uiso 1 1 d D
H12 H 1.131(2) 0.077(3) 0.0829(12) 0.030(7) Uiso 1 1 d D

loop_
_atom_site_aniso_label
_atom_site_aniso_U_11
_atom_site_aniso_U_22
_atom_site_aniso_U_33
_atom_site_aniso_U_23
_atom_site_aniso_U_13
_atom_site_aniso_U_12
O1 0.0177(7) 0.0427(10) 0.0166(6) 0.0034(7) 0.0026(6) -0.0050(7)
O2 0.0179(7) 0.0278(8) 0.0168(6) -0.0006(6) -0.0057(5) 0.0013(6)
O3 0.0218(7) 0.0220(7) 0.0124(6) 0.0026(6) 0.0038(5) -0.0002(6)
O1W 0.0158(7) 0.0499(10) 0.0146(7) 0.0042(7) 0.0002(5) -0.0020(7)
C1 0.0128(9) 0.0256(10) 0.0149(9) 0.0006(8) 0.0031(7) 0.0037(8)
C2 0.0211(10) 0.0219(10) 0.0131(8) -0.0005(8) 0.0024(7) -0.0009(8)
C3 0.0182(9) 0.0157(9) 0.0111(8) -0.0002(7) 0.0004(7) -0.0007(7)
C4 0.0136(8) 0.0130(8) 0.0124(8) 0.0007(7) 0.0002(7) -0.0004(7)
C5 0.0136(8) 0.0162(9) 0.0112(8) -0.0007(7) 0.0001(7) -0.0014(7)
C6 0.0148(9) 0.0302(11) 0.0125(9) 0.0019(8) 0.0001(7) 0.0009(8)
C7 0.0310(11) 0.0165(9) 0.0151(9) -0.0012(8) 0.0010(8) -0.0074(9)
C8 0.0250(10) 0.0269(11) 0.0157(9) -0.0003(8) -0.0014(8) -0.0070(9)
C9 0.0300(11) 0.0187(10) 0.0145(9) 0.0027(8) 0.0005(8) 0.0030(9)
C10 0.0135(9) 0.0247(10) 0.0143(8) 0.0037(8) 0.0011(7) 0.0021(7)
C11 0.0139(9) 0.0253(10) 0.0164(9) 0.0032(8) 0.0024(7) 0.0002(8)
C12 0.0184(9) 0.0195(10) 0.0129(8) 0.0013(8) 0.0043(7) 0.0004(8)
C13 0.0140(9) 0.0171(9) 0.0105(8) -0.0015(7) 0.0013(7) -0.0001(7)
C14 0.0283(11) 0.0222(10) 0.0216(10) -0.0009(8) 0.0099(8) 0.0037(8)
C15 0.0178(9) 0.0207(9) 0.0145(8) -0.0013(8) 0.0006(7) -0.0011(8)

loop_
_atom_type_symbol
_atom_type_description
_atom_type_scat_dispersion_real
_atom_type_scat_dispersion_imag
_atom_type_scat_source
C C 0.0181 0.0091 'International Tables Vol C Tables 4.2.6.8 and 6.1.1.4'
H H 0.0000 0.0000 'International Tables Vol C Tables 4.2.6.8 and 6.1.1.4'
O O 0.0492 0.0322 'International Tables Vol C Tables 4.2.6.8 and 6.1.1.4'

loop_
_geom_angle_atom_site_label_1
_geom_angle_atom_site_label_2
_geom_angle_atom_site_label_3
_geom_angle
C15 O2 H2 110(2)
C12 O3 H3 111.7(18)
H11 O1W H12 113(3)
O1 C1 C2 123.03(17)
O1 C1 C6 122.14(18)
C2 C1 C6 114.83(17)
C1 C2 C3 112.88(16)
C1 C2 H2A 109.0
C3 C2 H2A 109.0
C1 C2 H2B 109.0
C3 C2 H2B 109.0
H2A C2 H2B 107.8
C9 C3 C8 107.42(16)
C9 C3 C2 109.76(16)
C8 C3 C2 106.05(15)
C9 C3 C4 115.51(15)
C8 C3 C4 109.57(15)
C2 C3 C4 108.12(15)
C10 C4 C5 110.65(15)
C10 C4 C3 113.66(15)
C5 C4 C3 116.48(15)
C10 C4 H4 104.9
C5 C4 H4 104.9
C3 C4 H4 104.9
C7 C5 C6 106.73(17)
C7 C5 C4 113.09(16)
C6 C5 C4 108.85(15)
C7 C5 C13 112.69(15)
C6 C5 C13 107.79(15)
C4 C5 C13 107.51(14)
C1 C6 C5 110.94(16)
C1 C6 H6A 109.5
C5 C6 H6A 109.5
C1 C6 H6B 109.5
C5 C6 H6B 109.5
H6A C6 H6B 108.0
C5 C7 H7A 109.5
C5 C7 H7B 109.5
H7A C7 H7B 109.5
C5 C7 H7C 109.5
H7A C7 H7C 109.5
H7B C7 H7C 109.5
C3 C8 H8A 109.5
C3 C8 H8B 109.5
H8A C8 H8B 109.5
C3 C8 H8C 109.5
H8A C8 H8C 109.5
H8B C8 H8C 109.5
C3 C9 H9A 109.5
C3 C9 H9B 109.5
H9A C9 H9B 109.5
C3 C9 H9C 109.5
H9A C9 H9C 109.5
H9B C9 H9C 109.5
C4 C10 C11 110.36(15)
C4 C10 H10A 109.6
C11 C10 H10A 109.6
C4 C10 H10B 109.6
C11 C10 H10B 109.6
H10A C10 H10B 108.1
C12 C11 C10 113.00(16)
C12 C11 H11A 109.0
C10 C11 H11A 109.0
C12 C11 H11B 109.0
C10 C11 H11B 109.0
H11A C11 H11B 107.8
O3 C12 C11 108.31(15)
O3 C12 C14 103.69(15)
C11 C12 C14 111.57(17)
O3 C12 C13 107.94(15)
C11 C12 C13 110.04(14)
C14 C12 C13 114.84(16)
C15 C13 C12 110.91(15)
C15 C13 C5 115.46(15)
C12 C13 C5 114.07(15)
C15 C13 H13 105.1
C12 C13 H13 105.1
C5 C13 H13 105.1
C12 C14 H14A 109.5
C12 C14 H14B 109.5
H14A C14 H14B 109.5
C12 C14 H14C 109.5
H14A C14 H14C 109.5
H14B C14 H14C 109.5
O2 C15 C13 110.69(15)
O2 C15 H15A 109.5
C13 C15 H15A 109.5
O2 C15 H15B 109.5
C13 C15 H15B 109.5
H15A C15 H15B 108.1

loop_
_geom_bond_atom_site_label_1
_geom_bond_atom_site_label_2
_geom_bond_distance
O1 C1 1.223(3)
O2 C15 1.431(2)
O2 H2 0.837(10)
O3 C12 1.455(2)
O3 H3 0.839(10)
O1W H11 0.836(10)
O1W H12 0.841(10)
C1 C2 1.499(3)
C1 C6 1.512(2)
C2 C3 1.545(3)
C2 H2A 0.9900
C2 H2B 0.9900
C3 C9 1.533(3)
C3 C8 1.537(3)
C3 C4 1.561(2)
C4 C10 1.531(2)
C4 C5 1.555(2)
C4 H4 1.0000
C5 C7 1.547(3)
C5 C6 1.550(3)
C5 C13 1.569(2)
C6 H6A 0.9900
C6 H6B 0.9900
C7 H7A 0.9800
C7 H7B 0.9800
C7 H7C 0.9800
C8 H8A 0.9800
C8 H8B 0.9800
C8 H8C 0.9800
C9 H9A 0.9800
C9 H9B 0.9800
C9 H9C 0.9800
C10 C11 1.533(3)
C10 H10A 0.9900
C10 H10B 0.9900
C11 C12 1.525(3)
C11 H11A 0.9900
C11 H11B 0.9900
C12 C14 1.530(3)
C12 C13 1.560(2)
C13 C15 1.528(2)
C13 H13 1.0000
C14 H14A 0.9800
C14 H14B 0.9800
C14 H14C 0.9800
C15 H15A 0.9900
C15 H15B 0.9900

loop_
_geom_hbond_atom_site_label_D
_geom_hbond_atom_site_label_H
_geom_hbond_atom_site_label_A
_geom_hbond_distance_DH
_geom_hbond_distance_HA
_geom_hbond_distance_DA
_geom_hbond_angle_DHA
_geom_hbond_site_symmetry_A
O2 H2 O1w 0.84(1) 1.88(1) 2.707(2) 172(3) 2_755
O3 H3 O2 0.84(1) 1.94(1) 2.782(2) 179(3) 4_446
O1w H11 O1 0.84(1) 2.03(1) 2.856(2) 171(3) .
O1w H12 O3 0.84(1) 1.94(1) 2.772(2) 171(3) 2_654

loop_
_geom_torsion_atom_site_label_1
_geom_torsion_atom_site_label_2
_geom_torsion_atom_site_label_3
_geom_torsion_atom_site_label_4
_geom_torsion
O1 C1 C2 C3 -123.4(2)
C6 C1 C2 C3 56.1(2)
C1 C2 C3 C9 76.4(2)
C1 C2 C3 C8 -167.81(16)
C1 C2 C3 C4 -50.4(2)
C9 C3 C4 C10 58.5(2)
C8 C3 C4 C10 -63.0(2)
C2 C3 C4 C10 -178.14(16)
C9 C3 C4 C5 -72.0(2)
C8 C3 C4 C5 166.58(16)
C2 C3 C4 C5 51.4(2)
C10 C4 C5 C7 -66.3(2)
C3 C4 C5 C7 65.5(2)
C10 C4 C5 C6 175.22(15)
C3 C4 C5 C6 -52.9(2)
C10 C4 C5 C13 58.71(19)
C3 C4 C5 C13 -169.45(15)
O1 C1 C6 C5 123.2(2)
C2 C1 C6 C5 -56.3(2)
C7 C5 C6 C1 -70.4(2)
C4 C5 C6 C1 52.0(2)
C13 C5 C6 C1 168.34(16)
C5 C4 C10 C11 -61.0(2)
C3 C4 C10 C11 165.70(16)
C4 C10 C11 C12 57.6(2)
C10 C11 C12 O3 -169.74(15)
C10 C11 C12 C14 76.7(2)
C10 C11 C12 C13 -52.0(2)
O3 C12 C13 C15 -57.63(19)
C11 C12 C13 C15 -175.65(16)
C14 C12 C13 C15 57.5(2)
O3 C12 C13 C5 169.94(15)
C11 C12 C13 C5 51.9(2)
C14 C12 C13 C5 -75.0(2)
C7 C5 C13 C15 -60.0(2)
C6 C5 C13 C15 57.5(2)
C4 C5 C13 C15 174.74(15)
C7 C5 C13 C12 70.3(2)
C6 C5 C13 C12 -172.24(15)
C4 C5 C13 C12 -55.04(19)
C12 C13 C15 O2 147.60(16)
C5 C13 C15 O2 -80.67(19)

loop_
_cod_related_entry_id
_cod_related_entry_code
_cod_related_entry_database
1 30652009 ChemSpider
